data_7018558
loop_
_publ_author_name
'Burrows, Andrew D.'
'Mahon, Mary F.'
'Renouf, Catherine L.'
'Richardson, Christopher'
'Warren, Anna J.'
'Warren, John E.'

_publ_section_title
;
 Dipyridyl \b-diketonate complexes and their use as metalloligands in the
 formation of mixed-metal coordination networks.
;
_journal_issue 14
_journal_name_full 'Dalton transactions (Cambridge, England : 2003)'
_journal_page_first 4153
_journal_page_last 4163
_journal_paper_doi 10.1039/c2dt12115h
_journal_volume 41
_journal_year 2012
_chemical_formula_sum 'C28 H24 Cu N4 O5 S'
_chemical_formula_weight 592.11
_chemical_name_systematic
;
?
;
_space_group_IT_number 14
_symmetry_cell_setting monoclinic
_symmetry_space_group_name_Hall '-P 2yab'
_symmetry_space_group_name_H-M 'P 1 21/a 1'
_atom_sites_solution_hydrogens geom
_atom_sites_solution_primary direct
_atom_sites_solution_secondary difmap
_audit_creation_method SHELXL-97
_cell_angle_alpha 90.00
_cell_angle_beta 100.2890(10)
_cell_angle_gamma 90.00
_cell_formula_units_Z 4
_cell_length_a 14.5630(4)
_cell_length_b 11.4730(3)
_cell_length_c 16.3770(6)
_cell_measurement_reflns_used 121216
_cell_measurement_temperature 150(2)
_cell_measurement_theta_max 27.485
_cell_measurement_theta_min 2.910
_cell_volume 2692.29(14)
_computing_cell_refinement 'HKL Scalepack (Otwinowski & Minor 1997)'
_computing_data_collection 'Collect (Bruker AXS BV, 1997-2004)'
_computing_data_reduction 'Denzo & Scalepack (Otwinowski & Minor, 1997)'
_computing_molecular_graphics 'ORTEX (P.McArdle, 1995)'
_computing_publication_material 'SHELXL-97/2 (Sheldrick,1997)'
_computing_structure_refinement 'SHELXL-97/2 (Sheldrick, 1997)'
_computing_structure_solution 'SHELXS-97 (Sheldrick, 1990)'
_diffrn_ambient_temperature 150(2)
_diffrn_measured_fraction_theta_full 0.997
_diffrn_measured_fraction_theta_max 0.997
_diffrn_measurement_device_type '95mm CCD camera on \k-goniostat'
_diffrn_measurement_method CCD
_diffrn_radiation_monochromator 'horizonally mounted graphite crystal'
_diffrn_radiation_source 'fine-focus sealed tube'
_diffrn_radiation_type MoK\a
_diffrn_radiation_wavelength 0.71073
_diffrn_reflns_av_R_equivalents 0.0922
_diffrn_reflns_av_sigmaI/netI 0.0877
_diffrn_reflns_limit_h_max 18
_diffrn_reflns_limit_h_min -18
_diffrn_reflns_limit_k_max 14
_diffrn_reflns_limit_k_min -14
_diffrn_reflns_limit_l_max 21
_diffrn_reflns_limit_l_min -21
_diffrn_reflns_number 51590
_diffrn_reflns_theta_full 27.48
_diffrn_reflns_theta_max 27.48
_diffrn_reflns_theta_min 3.59
_exptl_absorpt_coefficient_mu 0.935
_exptl_absorpt_correction_T_max 0.919
_exptl_absorpt_correction_T_min 0.819
_exptl_absorpt_correction_type multi-scan
_exptl_absorpt_process_details
;
multi-scan from symmetry-related measurements
Sortav (Blessing 1995)
;
_exptl_crystal_colour Yellow-green
_exptl_crystal_density_diffrn 1.461
_exptl_crystal_density_method 'not measured'
_exptl_crystal_description Tabloid
_exptl_crystal_F_000 1220
_exptl_crystal_size_max 0.25
_exptl_crystal_size_mid 0.25
_exptl_crystal_size_min 0.10
_refine_diff_density_max 0.628
_refine_diff_density_min -1.125
_refine_diff_density_rms 0.135
_refine_ls_extinction_method none
_refine_ls_goodness_of_fit_ref 0.998
_refine_ls_hydrogen_treatment constr
_refine_ls_matrix_type full
_refine_ls_number_parameters 345
_refine_ls_number_reflns 6155
_refine_ls_number_restraints 0
_refine_ls_restrained_S_all 0.998
_refine_ls_R_factor_all 0.1238
_refine_ls_R_factor_gt 0.0592
_refine_ls_shift/su_max 0.000
_refine_ls_shift/su_mean 0.000
_refine_ls_structure_factor_coef Fsqd
_refine_ls_weighting_details 'calc w=1/[\s^2^(Fo^2^)+(0.0974P)^2^+0.0000P] where P=(Fo^2^+2Fc^2^)/3'
_refine_ls_weighting_scheme calc
_refine_ls_wR_factor_gt 0.1487
_refine_ls_wR_factor_ref 0.1697
_reflns_number_gt 3620
_reflns_number_total 6155
_reflns_threshold_expression >2sigma(I)
_cod_data_source_file c2dt12115h.txt
_cod_data_source_block compound5_k08clr1
_cod_depositor_comments
;
The following automatic conversions were performed:

'_symmetry_cell_setting' value 'Monoclinic' changed to 'monoclinic'
according to /home/saulius/struct/CIF-dictionaries/cif_core.dic
dictionary named 'cif_core.dic' version 2.4.1 from 2010-06-29.

Automatic conversion script
Id: cif_fix_values 1715 2011-07-08 13:25:40Z adriana 
;
_cod_original_sg_symbol_H-M P21/a
_cod_database_code 7018558

loop_
_symmetry_equiv_pos_as_xyz
'x, y, z'
'-x+1/2, y+1/2, -z'
'-x, -y, -z'
'x-1/2, -y-1/2, z'

loop_
_atom_site_label
_atom_site_type_symbol
_atom_site_fract_x
_atom_site_fract_y
_atom_site_fract_z
_atom_site_U_iso_or_equiv
_atom_site_adp_type
_atom_site_occupancy
_atom_site_symmetry_multiplicity
_atom_site_calc_flag
_atom_site_refinement_flags
Cu1 Cu 0.26412(3) -0.00035(3) 0.16657(3) 0.02370(16) Uani 1 1 d .
S1 S -0.03763(10) -0.20628(12) 0.50274(10) 0.0664(4) Uani 1 1 d .
O1 O 0.24446(16) -0.02178(19) 0.04650(15) 0.0261(6) Uani 1 1 d .
O2 O 0.37254(16) 0.1018(2) 0.16677(15) 0.0271(6) Uani 1 1 d .
O3 O 0.28600(17) 0.01748(19) 0.28717(16) 0.0279(6) Uani 1 1 d .
O4 O 0.15472(16) -0.1009(2) 0.16496(15) 0.0284(6) Uani 1 1 d .
N1 N 0.1919(2) -0.0501(3) -0.2604(2) 0.0431(9) Uani 1 1 d .
N2 N 0.6500(2) 0.3454(3) 0.1479(2) 0.0306(7) Uani 1 1 d .
N3 N 0.3718(3) -0.0123(3) 0.5957(2) 0.0566(11) Uani 1 1 d .
N4 N -0.1203(2) -0.3468(3) 0.1880(2) 0.0303(7) Uani 1 1 d .
C1 C 0.2973(3) 0.0165(3) -0.0018(2) 0.0274(8) Uani 1 1 d .
C2 C 0.2645(3) -0.0075(3) -0.0921(2) 0.0278(8) Uani 1 1 d .
C3 C 0.2013(3) -0.0973(3) -0.1168(2) 0.0341(9) Uani 1 1 d .
H3 H 0.1817 -0.1464 -0.0765 0.041 Uiso 1 1 calc R
C4 C 0.1680(3) -0.1146(3) -0.1985(3) 0.0403(10) Uani 1 1 d .
H4A H 0.1248 -0.1764 -0.2133 0.048 Uiso 1 1 calc R
C5 C 0.2523(3) 0.0346(4) -0.2364(3) 0.0469(11) Uani 1 1 d .
H5 H 0.2711 0.0815 -0.2783 0.056 Uiso 1 1 calc R
C6 C 0.2901(3) 0.0601(4) -0.1551(2) 0.0384(10) Uani 1 1 d .
H6 H 0.3330 0.1227 -0.1422 0.046 Uiso 1 1 calc R
C7 C 0.3791(3) 0.0809(3) 0.0228(2) 0.0335(9) Uani 1 1 d .
H7 H 0.4160 0.0984 -0.0179 0.040 Uiso 1 1 calc R
C8 C 0.4101(2) 0.1212(3) 0.1038(2) 0.0260(8) Uani 1 1 d .
C9 C 0.4954(2) 0.1975(3) 0.1193(2) 0.0290(8) Uani 1 1 d .
C10 C 0.5112(3) 0.2788(3) 0.0598(2) 0.0354(9) Uani 1 1 d .
H10 H 0.4700 0.2844 0.0080 0.042 Uiso 1 1 calc R
C11 C 0.5888(3) 0.3513(3) 0.0783(3) 0.0366(9) Uani 1 1 d .
H11 H 0.5981 0.4083 0.0384 0.044 Uiso 1 1 calc R
C12 C 0.6344(2) 0.2673(3) 0.2047(2) 0.0314(9) Uani 1 1 d .
H12 H 0.6776 0.2628 0.2555 0.038 Uiso 1 1 calc R
C13 C 0.5582(2) 0.1931(3) 0.1932(2) 0.0312(9) Uani 1 1 d .
H13 H 0.5493 0.1398 0.2354 0.037 Uiso 1 1 calc R
C14 C 0.2451(2) -0.0410(3) 0.3368(2) 0.0290(8) Uani 1 1 d .
C15 C 0.2865(3) -0.0307(3) 0.4271(2) 0.0345(9) Uani 1 1 d .
C16 C 0.3607(3) 0.0437(4) 0.4523(3) 0.0482(11) Uani 1 1 d .
H16 H 0.3840 0.0903 0.4126 0.058 Uiso 1 1 calc R
C17 C 0.40096(17) 0.0504(2) 0.53518(16) 0.0617(14) Uani 1 1 d .
H17 H 0.4521 0.1020 0.5506 0.074 Uiso 1 1 calc R
O5 O 0.04468(17) -0.1685(2) 0.47410(16) 0.0727(11) Uani 1 1 d R
C28 C -0.04671(17) -0.1216(2) 0.59249(16) 0.0876(19) Uani 1 1 d R
H28A H 0.0081 -0.1357 0.6356 0.131 Uiso 1 1 calc R
H28B H -0.1033 -0.1440 0.6133 0.131 Uiso 1 1 calc R
H28C H -0.0499 -0.0387 0.5778 0.131 Uiso 1 1 calc R
C27 C -0.13452(17) -0.1479(2) 0.43309(16) 0.095(2) Uani 1 1 d R
H27A H -0.1281 -0.0631 0.4302 0.142 Uiso 1 1 calc R
H27B H -0.1923 -0.1670 0.4529 0.142 Uiso 1 1 calc R
H27C H -0.1365 -0.1815 0.3778 0.142 Uiso 1 1 calc R
C18 C 0.3015(3) -0.0841(4) 0.5711(3) 0.0532(12) Uani 1 1 d .
H18 H 0.2797 -0.1298 0.6121 0.064 Uiso 1 1 calc R
C19 C 0.2571(3) -0.0972(4) 0.4892(3) 0.0473(11) Uani 1 1 d .
H19 H 0.2071 -0.1509 0.4755 0.057 Uiso 1 1 calc R
C20 C 0.1678(3) -0.1116(3) 0.3124(2) 0.0339(9) Uani 1 1 d .
H20 H 0.1408 -0.1472 0.3548 0.041 Uiso 1 1 calc R
C21 C 0.1264(2) -0.1344(3) 0.2298(2) 0.0256(8) Uani 1 1 d .
C22 C 0.0397(2) -0.2077(3) 0.2157(2) 0.0248(8) Uani 1 1 d .
C23 C 0.0308(2) -0.3027(3) 0.2665(2) 0.0306(8) Uani 1 1 d .
H23 H 0.0790 -0.3216 0.3116 0.037 Uiso 1 1 calc R
C24 C -0.0499(2) -0.3694(3) 0.2500(2) 0.0317(9) Uani 1 1 d .
H24 H -0.0553 -0.4346 0.2846 0.038 Uiso 1 1 calc R
C25 C -0.1112(2) -0.2562(3) 0.1394(2) 0.0324(9) Uani 1 1 d .
H25 H -0.1606 -0.2399 0.0946 0.039 Uiso 1 1 calc R
C26 C -0.0338(2) -0.1843(3) 0.1505(2) 0.0296(8) Uani 1 1 d .
H26 H -0.0307 -0.1202 0.1144 0.035 Uiso 1 1 calc R

loop_
_atom_site_aniso_label
_atom_site_aniso_U_11
_atom_site_aniso_U_22
_atom_site_aniso_U_33
_atom_site_aniso_U_23
_atom_site_aniso_U_13
_atom_site_aniso_U_12
Cu1 0.0202(2) 0.0268(2) 0.0247(3) 0.00051(18) 0.00553(17) -0.00218(16)
S1 0.0619(8) 0.0597(8) 0.0811(11) 0.0045(7) 0.0219(7) 0.0032(7)
O1 0.0224(13) 0.0306(13) 0.0271(14) 0.0003(10) 0.0092(11) -0.0058(10)
O2 0.0237(13) 0.0307(13) 0.0276(15) 0.0015(11) 0.0061(11) -0.0018(10)
O3 0.0229(13) 0.0314(14) 0.0298(15) -0.0010(11) 0.0059(11) -0.0032(10)
O4 0.0240(13) 0.0331(13) 0.0287(15) 0.0035(11) 0.0064(11) -0.0014(11)
N1 0.051(2) 0.050(2) 0.028(2) -0.0013(16) 0.0064(17) -0.0085(18)
N2 0.0236(16) 0.0359(17) 0.0325(19) -0.0007(14) 0.0053(14) -0.0038(13)
N3 0.057(3) 0.078(3) 0.034(2) -0.010(2) 0.0070(19) -0.017(2)
N4 0.0278(17) 0.0308(17) 0.0314(19) 0.0017(13) 0.0030(14) 0.0001(13)
C1 0.0266(19) 0.0284(19) 0.028(2) -0.0001(15) 0.0083(16) 0.0039(15)
C2 0.0258(19) 0.0279(19) 0.030(2) 0.0007(16) 0.0071(16) -0.0007(15)
C3 0.035(2) 0.035(2) 0.032(2) -0.0003(17) 0.0058(18) -0.0074(17)
C4 0.043(2) 0.039(2) 0.038(3) -0.0033(19) 0.004(2) -0.0137(18)
C5 0.055(3) 0.055(3) 0.033(3) 0.006(2) 0.012(2) -0.015(2)
C6 0.042(2) 0.043(2) 0.031(2) -0.0012(18) 0.0096(19) -0.0151(18)
C7 0.031(2) 0.042(2) 0.030(2) -0.0059(17) 0.0122(17) -0.0098(17)
C8 0.0208(18) 0.0243(18) 0.034(2) 0.0016(15) 0.0066(16) -0.0034(14)
C9 0.0226(19) 0.0302(19) 0.035(2) -0.0042(16) 0.0070(17) -0.0044(15)
C10 0.030(2) 0.046(2) 0.029(2) 0.0017(17) 0.0024(17) -0.0085(17)
C11 0.031(2) 0.041(2) 0.037(2) 0.0071(18) 0.0034(19) -0.0096(17)
C12 0.026(2) 0.035(2) 0.032(2) 0.0006(17) 0.0037(16) -0.0019(16)
C13 0.033(2) 0.0271(19) 0.036(2) 0.0050(16) 0.0125(18) -0.0028(15)
C14 0.028(2) 0.0334(18) 0.027(2) -0.0030(16) 0.0090(17) 0.0000(16)
C15 0.032(2) 0.042(2) 0.030(2) -0.0072(17) 0.0088(18) -0.0087(17)
C16 0.050(3) 0.063(3) 0.033(3) -0.007(2) 0.010(2) -0.024(2)
C17 0.065(3) 0.085(3) 0.034(3) -0.009(2) 0.005(2) -0.040(3)
O5 0.064(2) 0.073(2) 0.087(3) -0.003(2) 0.030(2) -0.0053(18)
C28 0.106(5) 0.088(4) 0.077(4) -0.008(3) 0.039(4) -0.001(4)
C27 0.089(5) 0.089(4) 0.103(6) 0.006(4) 0.009(4) 0.014(4)
C18 0.058(3) 0.068(3) 0.033(3) 0.001(2) 0.005(2) -0.013(3)
C19 0.043(3) 0.062(3) 0.036(3) -0.001(2) 0.005(2) -0.015(2)
C20 0.036(2) 0.044(2) 0.024(2) -0.0041(17) 0.0106(17) -0.0112(18)
C21 0.0235(19) 0.0245(18) 0.030(2) -0.0001(15) 0.0080(16) -0.0007(14)
C22 0.0218(18) 0.0267(18) 0.028(2) -0.0032(15) 0.0101(16) -0.0013(14)
C23 0.0262(19) 0.034(2) 0.029(2) 0.0054(16) -0.0010(16) -0.0017(16)
C24 0.032(2) 0.030(2) 0.034(2) 0.0072(16) 0.0062(18) -0.0043(15)
C25 0.0255(19) 0.033(2) 0.036(2) 0.0014(17) -0.0015(17) -0.0014(16)
C26 0.028(2) 0.0283(19) 0.032(2) 0.0033(16) 0.0041(16) -0.0024(15)

loop_
_atom_type_symbol
_atom_type_description
_atom_type_scat_dispersion_real
_atom_type_scat_dispersion_imag
_atom_type_scat_source
C C 0.0033 0.0016 'International Tables Vol C Tables 4.2.6.8 and 6.1.1.4'
H H 0.0000 0.0000 'International Tables Vol C Tables 4.2.6.8 and 6.1.1.4'
N N 0.0061 0.0033 'International Tables Vol C Tables 4.2.6.8 and 6.1.1.4'
O O 0.0106 0.0060 'International Tables Vol C Tables 4.2.6.8 and 6.1.1.4'
Cu Cu 0.3201 1.2651 'International Tables Vol C Tables 4.2.6.8 and 6.1.1.4'
S S 0.1246 0.1234 'International Tables Vol C Tables 4.2.6.8 and 6.1.1.4'

loop_
_geom_angle_atom_site_label_1
_geom_angle_atom_site_label_2
_geom_angle_atom_site_label_3
_geom_angle
_geom_angle_site_symmetry_1
_geom_angle_site_symmetry_3
O1 Cu1 O3 178.48(10) . .
O1 Cu1 O4 86.55(10) . .
O3 Cu1 O4 93.47(10) . .
O1 Cu1 O2 92.87(10) . .
O3 Cu1 O2 87.13(10) . .
O4 Cu1 O2 179.09(10) . .
O1 Cu1 N4 91.59(10) . 4_655
O3 Cu1 N4 86.89(10) . 4_655
O4 Cu1 N4 96.81(10) . 4_655
O2 Cu1 N4 83.91(10) . 4_655
O1 Cu1 N2 89.49(10) . 4_565
O3 Cu1 N2 92.03(10) . 4_565
O4 Cu1 N2 83.83(10) . 4_565
O2 Cu1 N2 95.47(10) . 4_565
N4 Cu1 N2 178.78(11) 4_655 4_565
O5 S1 C27 106.91(17) . .
O5 S1 C28 107.15(17) . .
C27 S1 C28 98.99(14) . .
C1 O1 Cu1 125.8(2) . .
C8 O2 Cu1 124.4(2) . .
C14 O3 Cu1 125.2(2) . .
C21 O4 Cu1 123.5(2) . .
C5 N1 C4 115.2(4) . .
C11 N2 C12 117.5(3) . .
C11 N2 Cu1 114.6(2) . 4_665
C12 N2 Cu1 127.0(2) . 4_665
C18 N3 C17 115.8(4) . .
C25 N4 C24 117.6(3) . .
C25 N4 Cu1 128.5(2) . 4
C24 N4 Cu1 113.0(2) . 4
O1 C1 C7 125.4(3) . .
O1 C1 C2 115.4(3) . .
C7 C1 C2 119.2(3) . .
C6 C2 C3 116.5(4) . .
C6 C2 C1 123.3(3) . .
C3 C2 C1 120.1(3) . .
C4 C3 C2 119.9(4) . .
C4 C3 H3 120.1 . .
C2 C3 H3 120.1 . .
N1 C4 C3 124.5(4) . .
N1 C4 H4A 117.7 . .
C3 C4 H4A 117.7 . .
N1 C5 C6 125.0(4) . .
N1 C5 H5 117.5 . .
C6 C5 H5 117.5 . .
C5 C6 C2 118.9(4) . .
C5 C6 H6 120.5 . .
C2 C6 H6 120.5 . .
C1 C7 C8 124.2(3) . .
C1 C7 H7 117.9 . .
C8 C7 H7 117.9 . .
O2 C8 C7 126.7(3) . .
O2 C8 C9 115.3(3) . .
C7 C8 C9 117.9(3) . .
C13 C9 C10 118.0(3) . .
C13 C9 C8 121.6(3) . .
C10 C9 C8 120.4(3) . .
C11 C10 C9 118.5(4) . .
C11 C10 H10 120.8 . .
C9 C10 H10 120.8 . .
N2 C11 C10 123.7(4) . .
N2 C11 H11 118.2 . .
C10 C11 H11 118.2 . .
N2 C12 C13 123.2(3) . .
N2 C12 H12 118.4 . .
C13 C12 H12 118.4 . .
C9 C13 C12 119.1(3) . .
C9 C13 H13 120.5 . .
C12 C13 H13 120.5 . .
O3 C14 C20 124.6(3) . .
O3 C14 C15 115.8(3) . .
C20 C14 C15 119.6(3) . .
C16 C15 C19 116.5(4) . .
C16 C15 C14 119.9(4) . .
C19 C15 C14 123.6(3) . .
C15 C16 C17 119.9(4) . .
C15 C16 H16 120.0 . .
C17 C16 H16 120.0 . .
N3 C17 C16 123.9(3) . .
N3 C17 H17 118.1 . .
C16 C17 H17 118.1 . .
S1 C28 H28A 109.5 . .
S1 C28 H28B 109.5 . .
H28A C28 H28B 109.5 . .
S1 C28 H28C 109.5 . .
H28A C28 H28C 109.5 . .
H28B C28 H28C 109.5 . .
S1 C27 H27A 109.5 . .
S1 C27 H27B 109.5 . .
H27A C27 H27B 109.5 . .
S1 C27 H27C 109.5 . .
H27A C27 H27C 109.5 . .
H27B C27 H27C 109.5 . .
N3 C18 C19 124.4(4) . .
N3 C18 H18 117.8 . .
C19 C18 H18 117.8 . .
C18 C19 C15 119.5(4) . .
C18 C19 H19 120.3 . .
C15 C19 H19 120.3 . .
C14 C20 C21 125.0(3) . .
C14 C20 H20 117.5 . .
C21 C20 H20 117.5 . .
O4 C21 C20 127.1(3) . .
O4 C21 C22 115.6(3) . .
C20 C21 C22 117.3(3) . .
C23 C22 C26 117.8(3) . .
C23 C22 C21 120.9(3) . .
C26 C22 C21 121.3(3) . .
C24 C23 C22 118.9(3) . .
C24 C23 H23 120.6 . .
C22 C23 H23 120.6 . .
N4 C24 C23 123.3(3) . .
N4 C24 H24 118.3 . .
C23 C24 H24 118.3 . .
N4 C25 C26 123.6(3) . .
N4 C25 H25 118.2 . .
C26 C25 H25 118.2 . .
C25 C26 C22 118.8(3) . .
C25 C26 H26 120.6 . .
C22 C26 H26 120.6 . .

loop_
_geom_bond_atom_site_label_1
_geom_bond_atom_site_label_2
_geom_bond_distance
_geom_bond_site_symmetry_2
Cu1 O1 1.951(2) .
Cu1 O3 1.954(3) .
Cu1 O4 1.963(2) .
Cu1 O2 1.966(2) .
Cu1 N4 2.413(3) 4_655
Cu1 N2 2.415(3) 4_565
S1 O5 1.430(3) .
S1 C27 1.779(3) .
S1 C28 1.786(3) .
O1 C1 1.276(4) .
O2 C8 1.270(4) .
O3 C14 1.280(4) .
O4 C21 1.266(4) .
N1 C5 1.323(5) .
N1 C4 1.351(5) .
N2 C11 1.317(5) .
N2 C12 1.341(5) .
N2 Cu1 2.415(3) 4_665
N3 C18 1.320(6) .
N3 C17 1.353(5) .
N4 C25 1.330(5) .
N4 C24 1.333(5) .
N4 Cu1 2.413(3) 4
C1 C7 1.398(5) .
C1 C2 1.496(5) .
C2 C6 1.393(5) .
C2 C3 1.393(5) .
C3 C4 1.354(5) .
C3 H3 0.9500 .
C4 H4A 0.9500 .
C5 C6 1.378(6) .
C5 H5 0.9500 .
C6 H6 0.9500 .
C7 C8 1.400(5) .
C7 H7 0.9500 .
C8 C9 1.504(4) .
C9 C13 1.381(5) .
C9 C10 1.396(5) .
C10 C11 1.392(5) .
C10 H10 0.9500 .
C11 H11 0.9500 .
C12 C13 1.384(5) .
C12 H12 0.9500 .
C13 H13 0.9500 .
C14 C20 1.387(5) .
C14 C15 1.499(5) .
C15 C16 1.381(6) .
C15 C19 1.398(6) .
C16 C17 1.381(5) .
C16 H16 0.9500 .
C17 H17 0.9500 .
C28 H28A 0.9800 .
C28 H28B 0.9800 .
C28 H28C 0.9800 .
C27 H27A 0.9800 .
C27 H27B 0.9800 .
C27 H27C 0.9800 .
C18 C19 1.389(6) .
C18 H18 0.9500 .
C19 H19 0.9500 .
C20 C21 1.404(5) .
C20 H20 0.9500 .
C21 C22 1.500(4) .
C22 C23 1.392(5) .
C22 C26 1.397(5) .
C23 C24 1.387(5) .
C23 H23 0.9500 .
C24 H24 0.9500 .
C25 C26 1.381(5) .
C25 H25 0.9500 .
C26 H26 0.9500 .

loop_
_geom_torsion_atom_site_label_1
_geom_torsion_atom_site_label_2
_geom_torsion_atom_site_label_3
_geom_torsion_atom_site_label_4
_geom_torsion
_geom_torsion_site_symmetry_1
O3 Cu1 O1 C1 -85(4) .
O4 Cu1 O1 C1 -175.5(3) .
O2 Cu1 O1 C1 5.2(3) .
N4 Cu1 O1 C1 -78.7(3) 4_655
N2 Cu1 O1 C1 100.7(3) 4_565
O1 Cu1 O2 C8 -7.3(3) .
O3 Cu1 O2 C8 171.2(3) .
O4 Cu1 O2 C8 -58(7) .
N4 Cu1 O2 C8 84.0(3) 4_655
N2 Cu1 O2 C8 -97.1(3) 4_565
O1 Cu1 O3 C14 -80(4) .
O4 Cu1 O3 C14 10.2(3) .
O2 Cu1 O3 C14 -170.5(3) .
N4 Cu1 O3 C14 -86.5(3) 4_655
N2 Cu1 O3 C14 94.1(3) 4_565
O1 Cu1 O4 C21 175.4(3) .
O3 Cu1 O4 C21 -3.1(3) .
O2 Cu1 O4 C21 -134(6) .
N4 Cu1 O4 C21 84.2(3) 4_655
N2 Cu1 O4 C21 -94.8(3) 4_565
Cu1 O1 C1 C7 0.1(5) .
Cu1 O1 C1 C2 -177.5(2) .
O1 C1 C2 C6 155.3(3) .
C7 C1 C2 C6 -22.4(5) .
O1 C1 C2 C3 -21.2(5) .
C7 C1 C2 C3 161.1(3) .
C6 C2 C3 C4 -0.3(6) .
C1 C2 C3 C4 176.4(3) .
C5 N1 C4 C3 0.0(6) .
C2 C3 C4 N1 0.3(6) .
C4 N1 C5 C6 -0.4(7) .
N1 C5 C6 C2 0.4(7) .
C3 C2 C6 C5 0.0(6) .
C1 C2 C6 C5 -176.6(4) .
O1 C1 C7 C8 -5.9(6) .
C2 C1 C7 C8 171.6(3) .
Cu1 O2 C8 C7 4.4(5) .
Cu1 O2 C8 C9 -177.0(2) .
C1 C7 C8 O2 3.4(6) .
C1 C7 C8 C9 -175.2(3) .
O2 C8 C9 C13 35.4(5) .
C7 C8 C9 C13 -145.9(4) .
O2 C8 C9 C10 -142.0(3) .
C7 C8 C9 C10 36.7(5) .
C13 C9 C10 C11 -0.4(5) .
C8 C9 C10 C11 177.1(3) .
C12 N2 C11 C10 -2.3(6) .
Cu1 N2 C11 C10 -172.4(3) 4_665
C9 C10 C11 N2 2.1(6) .
C11 N2 C12 C13 0.7(5) .
Cu1 N2 C12 C13 169.5(3) 4_665
C10 C9 C13 C12 -1.0(5) .
C8 C9 C13 C12 -178.5(3) .
N2 C12 C13 C9 0.9(5) .
Cu1 O3 C14 C20 -11.7(5) .
Cu1 O3 C14 C15 167.8(2) .
O3 C14 C15 C16 3.6(6) .
C20 C14 C15 C16 -176.9(4) .
O3 C14 C15 C19 -173.3(4) .
C20 C14 C15 C19 6.2(6) .
C19 C15 C16 C17 -0.7(6) .
C14 C15 C16 C17 -177.8(4) .
C18 N3 C17 C16 1.0(6) .
C15 C16 C17 N3 -0.4(6) .
C17 N3 C18 C19 -0.5(7) .
N3 C18 C19 C15 -0.5(8) .
C16 C15 C19 C18 1.1(7) .
C14 C15 C19 C18 178.1(4) .
O3 C14 C20 C21 3.8(6) .
C15 C14 C20 C21 -175.7(4) .
Cu1 O4 C21 C20 -2.8(5) .
Cu1 O4 C21 C22 178.1(2) .
C14 C20 C21 O4 4.3(6) .
C14 C20 C21 C22 -176.6(3) .
O4 C21 C22 C23 140.5(3) .
C20 C21 C22 C23 -38.7(5) .
O4 C21 C22 C26 -38.4(5) .
C20 C21 C22 C26 142.4(4) .
C26 C22 C23 C24 0.2(5) .
C21 C22 C23 C24 -178.7(3) .
C25 N4 C24 C23 0.8(5) .
Cu1 N4 C24 C23 170.7(3) 4
C22 C23 C24 N4 -0.5(6) .
C24 N4 C25 C26 -0.8(5) .
Cu1 N4 C25 C26 -168.9(3) 4
N4 C25 C26 C22 0.5(6) .
C23 C22 C26 C25 -0.2(5) .
C21 C22 C26 C25 178.7(3) .
